data_1567623
loop_
_publ_author_name
'Koo, Bonwoo'
'Kim, Dopil'
'Song, Da Yong'
'Han, Woo Joo'
'Kim, Dongwook'
'Park, Jae Woo'
'Kim, Min'
'Kim, Cheoljae'

_publ_section_title
;
 The formation of photodegradable nitrophenylene polymers via ring-opening
 metathesis polymerization
;
_journal_issue 45
_journal_name_full 'Polymer Chemistry'
_journal_page_first 6268
_journal_page_last 6273
_journal_paper_doi 10.1039/D2PY00684G
_journal_volume 13
_journal_year 2022
_chemical_formula_moiety 'C16 H17 N O6'
_chemical_formula_sum 'C16 H17 N O6'
_chemical_formula_weight 319.30
_space_group_crystal_system monoclinic
_space_group_IT_number 14
_space_group_name_Hall '-P 2ybc'
_space_group_name_H-M_alt 'P 1 21/c 1'
_atom_sites_solution_hydrogens geom
_atom_sites_solution_primary direct
_audit_creation_method SHELXL-2018/3
_audit_update_record
;
2022-02-09 deposited with the CCDC.	2022-09-01 downloaded from the CCDC.
;
_cell_angle_alpha 90
_cell_angle_beta 106.5061(12)
_cell_angle_gamma 90
_cell_formula_units_Z 4
_cell_length_a 12.9980(5)
_cell_length_b 7.7936(3)
_cell_length_c 15.3862(6)
_cell_measurement_reflns_used 9962
_cell_measurement_temperature 173(2)
_cell_measurement_theta_max 27.45
_cell_measurement_theta_min 2.76
_cell_volume 1494.41(10)
_computing_cell_refinement 'Bruker APEXIII'
_computing_data_collection 'Bruker APEXIII'
_computing_data_reduction 'Bruker SAINT'
_computing_molecular_graphics ORTEP
_computing_publication_material CIFTAB
_computing_structure_refinement SHELXL
_computing_structure_solution SHELXS
_diffrn_ambient_temperature 173(2)
_diffrn_measured_fraction_theta_full 0.975
_diffrn_measured_fraction_theta_max 0.980
_diffrn_measurement_device_type 'PHOTON II 14'
_diffrn_measurement_method 'phi and omega scans'
_diffrn_radiation_type MoK\a
_diffrn_radiation_wavelength 0.71073
_diffrn_reflns_av_R_equivalents 0.0714
_diffrn_reflns_av_unetI/netI 0.0392
_diffrn_reflns_Laue_measured_fraction_full 0.975
_diffrn_reflns_Laue_measured_fraction_max 0.980
_diffrn_reflns_limit_h_max 16
_diffrn_reflns_limit_h_min -16
_diffrn_reflns_limit_k_max 10
_diffrn_reflns_limit_k_min -10
_diffrn_reflns_limit_l_max 18
_diffrn_reflns_limit_l_min -19
_diffrn_reflns_number 25507
_diffrn_reflns_point_group_measured_fraction_full 0.975
_diffrn_reflns_point_group_measured_fraction_max 0.980
_diffrn_reflns_theta_full 25.242
_diffrn_reflns_theta_max 27.494
_diffrn_reflns_theta_min 2.761
_diffrn_source 'I\^I1/4S 3.0 Microfocus'
_exptl_absorpt_coefficient_mu 0.110
_exptl_absorpt_correction_T_max 0.7456
_exptl_absorpt_correction_T_min 0.6093
_exptl_absorpt_correction_type multi-scan
_exptl_absorpt_process_details SADABS
_exptl_crystal_colour colourless
_exptl_crystal_density_diffrn 1.419
_exptl_crystal_description block
_exptl_crystal_F_000 672
_exptl_crystal_size_max 0.317
_exptl_crystal_size_mid 0.288
_exptl_crystal_size_min 0.132
_refine_diff_density_max 0.240
_refine_diff_density_min -0.227
_refine_diff_density_rms 0.037
_refine_ls_extinction_method none
_refine_ls_goodness_of_fit_ref 1.054
_refine_ls_hydrogen_treatment constr
_refine_ls_matrix_type full
_refine_ls_number_parameters 208
_refine_ls_number_reflns 3360
_refine_ls_number_restraints 0
_refine_ls_restrained_S_all 1.054
_refine_ls_R_factor_all 0.0461
_refine_ls_R_factor_gt 0.0382
_refine_ls_shift/su_max 0.000
_refine_ls_shift/su_mean 0.000
_refine_ls_structure_factor_coef Fsqd
_refine_ls_weighting_details 'w=1/[\s^2^(Fo^2^)+(0.0293P)^2^+0.5854P] where P=(Fo^2^+2Fc^2^)/3'
_refine_ls_weighting_scheme calc
_refine_ls_wR_factor_gt 0.0908
_refine_ls_wR_factor_ref 0.0991
_reflns_Friedel_coverage 0.000
_reflns_number_gt 2920
_reflns_number_total 3360
_reflns_threshold_expression 'I > 2\s(I)'
_cod_data_source_file d2py00684g2.cif
_cod_data_source_block 026_014
_cod_depositor_comments
;
The following automatic conversions were performed:

data item '_exptl_absorpt_correction_type' value 'MULTI-SCAN' was
changed to 'multi-scan' in accordance with the
/home/data/users/saulius/crontab/automatic-downloads/rss-feeds/RSC/lib/dictionaries/cif_core.dic
dictionary named 'cif_core.dic' version 2.4.2 last updated on
2011-04-26.

Automatic conversion script
Id: cif_fix_values 7556 2019-12-06 15:28:31Z antanas 

 Adding full bibliography for 1567622--1567627.cif.
;
_cod_original_sg_symbol_H-M 'P 21/c'
_cod_database_code 1567623
_shelx_shelxl_version_number 2018/3
_shelx_space_group_comment
;
The symmetry employed for this shelxl refinement is uniquely defined
by the following loop, which should always be used as a source of
symmetry information in preference to the above space-group names.
They are only intended as comments.
;
_shelx_estimated_absorpt_t_min 0.966
_shelx_estimated_absorpt_t_max 0.986

loop_
_space_group_symop_operation_xyz
'x, y, z'
'-x, y+1/2, -z+1/2'
'-x, -y, -z'
'x, -y-1/2, z-1/2'

loop_
_atom_site_label
_atom_site_type_symbol
_atom_site_fract_x
_atom_site_fract_y
_atom_site_fract_z
_atom_site_U_iso_or_equiv
_atom_site_adp_type
_atom_site_occupancy
_atom_site_site_symmetry_order
_atom_site_calc_flag
_atom_site_refinement_flags_posn
_atom_site_refinement_flags_adp
_atom_site_refinement_flags_occupancy
_atom_site_disorder_assembly
_atom_site_disorder_group
C2 C 0.41976(10) 0.40275(18) 0.72851(8) 0.0321(3) Uani 1 1 d . . . . .
H2A H 0.434464 0.314418 0.776715 0.039 Uiso 1 1 calc R U . . .
H2B H 0.464166 0.504683 0.752607 0.039 Uiso 1 1 calc R U . . .
O3 O 0.30766(7) 0.44934(12) 0.70448(6) 0.0309(2) Uani 1 1 d . . . . .
O4 O 0.34086(8) 0.68451(13) 0.63174(7) 0.0380(2) Uani 1 1 d . . . . .
C5 C 0.27756(10) 0.59065(16) 0.65139(8) 0.0285(3) Uani 1 1 d . . . . .
C6 C 0.15720(10) 0.60711(18) 0.62434(9) 0.0331(3) Uani 1 1 d . . . . .
H6A H 0.134741 0.633057 0.679250 0.040 Uiso 1 1 calc R U . . .
H6B H 0.125583 0.494916 0.600783 0.040 Uiso 1 1 calc R U . . .
C7 C 0.11083(11) 0.74355(18) 0.55345(10) 0.0373(3) Uani 1 1 d . . . . .
H7A H 0.035580 0.764655 0.553036 0.045 Uiso 1 1 calc R U . . .
H7B H 0.151046 0.851413 0.572795 0.045 Uiso 1 1 calc R U . . .
C8 C 0.11195(10) 0.70544(17) 0.45782(9) 0.0338(3) Uani 1 1 d . . . . .
H8 H 0.085327 0.793816 0.414776 0.041 Uiso 1 1 calc R U . . .
C9 C 0.14520(10) 0.56491(16) 0.42603(9) 0.0297(3) Uani 1 1 d . . . . .
H9 H 0.169757 0.472590 0.466996 0.036 Uiso 1 1 calc R U . . .
C10 C 0.14685(10) 0.54106(17) 0.32917(8) 0.0313(3) Uani 1 1 d . . . . .
H10A H 0.221978 0.550629 0.326870 0.038 Uiso 1 1 calc R U . . .
H10B H 0.105737 0.635812 0.292322 0.038 Uiso 1 1 calc R U . . .
C11 C 0.10084(10) 0.37067(18) 0.28576(8) 0.0317(3) Uani 1 1 d . . . . .
H11A H 0.024274 0.365344 0.284337 0.038 Uiso 1 1 calc R U . . .
H11B H 0.103700 0.370646 0.222149 0.038 Uiso 1 1 calc R U . . .
C12 C 0.15507(10) 0.21043(17) 0.33088(8) 0.0288(3) Uani 1 1 d . . . . .
O13 O 0.11245(8) 0.07319(14) 0.32819(8) 0.0493(3) Uani 1 1 d . . . . .
O14 O 0.25965(6) 0.23647(11) 0.37387(5) 0.0261(2) Uani 1 1 d . . . . .
C15 C 0.31845(9) 0.09483(15) 0.42600(7) 0.0249(2) Uani 1 1 d . . . . .
H15A H 0.352958 0.024191 0.388697 0.030 Uiso 1 1 calc R U . . .
H15B H 0.270441 0.020952 0.449517 0.030 Uiso 1 1 calc R U . . .
C16 C 0.40115(9) 0.18018(14) 0.50226(7) 0.0221(2) Uani 1 1 d . . . . .
C17 C 0.49930(9) 0.22920(15) 0.49026(8) 0.0251(2) Uani 1 1 d . . . . .
H17 H 0.516738 0.194958 0.436893 0.030 Uiso 1 1 calc R U . . .
C18 C 0.57189(9) 0.32672(17) 0.55446(8) 0.0290(3) Uani 1 1 d . . . . .
H18 H 0.639351 0.355523 0.545887 0.035 Uiso 1 1 calc R U . . .
C19 C 0.54614(9) 0.38260(17) 0.63153(8) 0.0289(3) Uani 1 1 d . . . . .
H19 H 0.594643 0.454674 0.673769 0.035 Uiso 1 1 calc R U . . .
C20 C 0.45012(9) 0.33407(16) 0.64740(7) 0.0256(2) Uani 1 1 d . . . . .
C21 C 0.38155(9) 0.22852(15) 0.58355(7) 0.0227(2) Uani 1 1 d . . . . .
N22 N 0.28489(8) 0.16172(13) 0.60426(7) 0.0259(2) Uani 1 1 d . . . . .
O23 O 0.29935(8) 0.08160(13) 0.67533(6) 0.0368(2) Uani 1 1 d . . . . .
O24 O 0.19673(7) 0.18641(13) 0.55006(6) 0.0330(2) Uani 1 1 d . . . . .

loop_
_atom_site_aniso_label
_atom_site_aniso_U_11
_atom_site_aniso_U_22
_atom_site_aniso_U_33
_atom_site_aniso_U_23
_atom_site_aniso_U_13
_atom_site_aniso_U_12
C2 0.0294(6) 0.0421(7) 0.0220(5) -0.0053(5) 0.0026(5) 0.0039(5)
O3 0.0299(5) 0.0368(5) 0.0273(4) -0.0011(4) 0.0101(4) 0.0028(4)
O4 0.0314(5) 0.0390(5) 0.0455(6) 0.0008(4) 0.0139(4) -0.0036(4)
C5 0.0301(6) 0.0313(6) 0.0257(6) -0.0060(5) 0.0103(5) 0.0000(5)
C6 0.0286(6) 0.0383(7) 0.0351(7) -0.0033(5) 0.0132(5) 0.0009(5)
C7 0.0300(6) 0.0317(7) 0.0500(8) -0.0021(6) 0.0112(6) 0.0041(5)
C8 0.0262(6) 0.0307(6) 0.0414(7) 0.0078(5) 0.0046(5) 0.0020(5)
C9 0.0239(6) 0.0306(6) 0.0321(6) 0.0072(5) 0.0037(5) 0.0010(5)
C10 0.0230(6) 0.0369(7) 0.0307(6) 0.0096(5) 0.0023(5) 0.0009(5)
C11 0.0193(5) 0.0440(7) 0.0263(6) 0.0037(5) -0.0023(4) 0.0005(5)
C12 0.0219(5) 0.0389(7) 0.0212(5) -0.0003(5) -0.0012(4) -0.0046(5)
O13 0.0362(5) 0.0438(6) 0.0534(6) 0.0078(5) -0.0108(5) -0.0160(5)
O14 0.0199(4) 0.0297(4) 0.0239(4) 0.0031(3) -0.0016(3) -0.0010(3)
C15 0.0245(5) 0.0259(6) 0.0209(5) -0.0002(4) 0.0010(4) 0.0013(4)
C16 0.0223(5) 0.0217(5) 0.0197(5) 0.0021(4) 0.0016(4) 0.0034(4)
C17 0.0232(5) 0.0285(6) 0.0223(5) 0.0004(4) 0.0044(4) 0.0048(4)
C18 0.0193(5) 0.0345(7) 0.0313(6) -0.0007(5) 0.0043(5) 0.0005(5)
C19 0.0203(5) 0.0337(6) 0.0279(6) -0.0052(5) -0.0010(5) -0.0010(5)
C20 0.0239(5) 0.0300(6) 0.0195(5) -0.0009(4) 0.0009(4) 0.0032(5)
C21 0.0202(5) 0.0248(6) 0.0210(5) 0.0033(4) 0.0024(4) 0.0022(4)
N22 0.0269(5) 0.0270(5) 0.0234(5) 0.0007(4) 0.0063(4) -0.0006(4)
O23 0.0428(5) 0.0403(5) 0.0277(5) 0.0100(4) 0.0110(4) -0.0019(4)
O24 0.0219(4) 0.0413(5) 0.0332(5) 0.0040(4) 0.0034(4) -0.0018(4)

loop_
_atom_type_symbol
_atom_type_description
_atom_type_scat_dispersion_real
_atom_type_scat_dispersion_imag
_atom_type_scat_source
C C 0.0033 0.0016 'International Tables Vol C Tables 4.2.6.8 and 6.1.1.4'
H H 0.0000 0.0000 'International Tables Vol C Tables 4.2.6.8 and 6.1.1.4'
N N 0.0061 0.0033 'International Tables Vol C Tables 4.2.6.8 and 6.1.1.4'
O O 0.0106 0.0060 'International Tables Vol C Tables 4.2.6.8 and 6.1.1.4'

loop_
_geom_angle_atom_site_label_1
_geom_angle_atom_site_label_2
_geom_angle_atom_site_label_3
_geom_angle
_geom_angle_site_symmetry_1
_geom_angle_site_symmetry_3
_geom_angle_publ_flag
O3 C2 C20 111.05(9) . . ?
O3 C2 H2A 109.4 . . ?
C20 C2 H2A 109.4 . . ?
O3 C2 H2B 109.4 . . ?
C20 C2 H2B 109.4 . . ?
H2A C2 H2B 108.0 . . ?
C5 O3 C2 117.01(10) . . ?
O4 C5 O3 122.89(12) . . ?
O4 C5 C6 127.61(12) . . ?
O3 C5 C6 109.50(10) . . ?
C5 C6 C7 115.28(11) . . ?
C5 C6 H6A 108.5 . . ?
C7 C6 H6A 108.5 . . ?
C5 C6 H6B 108.5 . . ?
C7 C6 H6B 108.5 . . ?
H6A C6 H6B 107.5 . . ?
C8 C7 C6 116.83(11) . . ?
C8 C7 H7A 108.1 . . ?
C6 C7 H7A 108.1 . . ?
C8 C7 H7B 108.1 . . ?
C6 C7 H7B 108.1 . . ?
H7A C7 H7B 107.3 . . ?
C9 C8 C7 128.35(12) . . ?
C9 C8 H8 115.8 . . ?
C7 C8 H8 115.8 . . ?
C8 C9 C10 124.47(12) . . ?
C8 C9 H9 117.8 . . ?
C10 C9 H9 117.8 . . ?
C9 C10 C11 115.14(11) . . ?
C9 C10 H10A 108.5 . . ?
C11 C10 H10A 108.5 . . ?
C9 C10 H10B 108.5 . . ?
C11 C10 H10B 108.5 . . ?
H10A C10 H10B 107.5 . . ?
C12 C11 C10 116.46(10) . . ?
C12 C11 H11A 108.2 . . ?
C10 C11 H11A 108.2 . . ?
C12 C11 H11B 108.2 . . ?
C10 C11 H11B 108.2 . . ?
H11A C11 H11B 107.3 . . ?
O13 C12 O14 122.87(12) . . ?
O13 C12 C11 124.97(11) . . ?
O14 C12 C11 112.14(10) . . ?
C12 O14 C15 117.20(9) . . ?
O14 C15 C16 104.06(9) . . ?
O14 C15 H15A 110.9 . . ?
C16 C15 H15A 110.9 . . ?
O14 C15 H15B 110.9 . . ?
C16 C15 H15B 110.9 . . ?
H15A C15 H15B 109.0 . . ?
C17 C16 C21 116.84(10) . . ?
C17 C16 C15 119.78(10) . . ?
C21 C16 C15 123.12(10) . . ?
C18 C17 C16 121.35(11) . . ?
C18 C17 H17 119.3 . . ?
C16 C17 H17 119.3 . . ?
C17 C18 C19 120.03(11) . . ?
C17 C18 H18 120.0 . . ?
C19 C18 H18 120.0 . . ?
C18 C19 C20 120.67(11) . . ?
C18 C19 H19 119.7 . . ?
C20 C19 H19 119.7 . . ?
C19 C20 C21 117.61(11) . . ?
C19 C20 C2 120.47(11) . . ?
C21 C20 C2 121.83(11) . . ?
C20 C21 C16 123.22(11) . . ?
C20 C21 N22 118.01(10) . . ?
C16 C21 N22 118.76(10) . . ?
O24 N22 O23 124.29(10) . . ?
O24 N22 C21 119.10(9) . . ?
O23 N22 C21 116.60(10) . . ?

loop_
_geom_bond_atom_site_label_1
_geom_bond_atom_site_label_2
_geom_bond_distance
_geom_bond_site_symmetry_2
_geom_bond_publ_flag
C2 O3 1.4442(15) . ?
C2 C20 1.5098(16) . ?
C2 H2A 0.9900 . ?
C2 H2B 0.9900 . ?
O3 C5 1.3607(15) . ?
O4 C5 1.2020(16) . ?
C5 C6 1.5058(17) . ?
C6 C7 1.5199(19) . ?
C6 H6A 0.9900 . ?
C6 H6B 0.9900 . ?
C7 C8 1.505(2) . ?
C7 H7A 0.9900 . ?
C7 H7B 0.9900 . ?
C8 C9 1.3212(19) . ?
C8 H8 0.9500 . ?
C9 C10 1.5081(18) . ?
C9 H9 0.9500 . ?
C10 C11 1.5297(19) . ?
C10 H10A 0.9900 . ?
C10 H10B 0.9900 . ?
C11 C12 1.5035(18) . ?
C11 H11A 0.9900 . ?
C11 H11B 0.9900 . ?
C12 O13 1.1999(16) . ?
C12 O14 1.3474(14) . ?
O14 C15 1.4483(14) . ?
C15 C16 1.5027(15) . ?
C15 H15A 0.9900 . ?
C15 H15B 0.9900 . ?
C16 C17 1.3934(16) . ?
C16 C21 1.3971(16) . ?
C17 C18 1.3835(17) . ?
C17 H17 0.9500 . ?
C18 C19 1.3903(17) . ?
C18 H18 0.9500 . ?
C19 C20 1.3905(17) . ?
C19 H19 0.9500 . ?
C20 C21 1.3924(16) . ?
C21 N22 1.4760(15) . ?
N22 O24 1.2258(13) . ?
N22 O23 1.2264(13) . ?

loop_
_geom_torsion_atom_site_label_1
_geom_torsion_atom_site_label_2
_geom_torsion_atom_site_label_3
_geom_torsion_atom_site_label_4
_geom_torsion
_geom_torsion_site_symmetry_1
_geom_torsion_site_symmetry_2
_geom_torsion_site_symmetry_3
_geom_torsion_site_symmetry_4
_geom_torsion_publ_flag
C20 C2 O3 C5 -70.74(14) . . . . ?
C2 O3 C5 O4 -7.22(17) . . . . ?
C2 O3 C5 C6 173.31(10) . . . . ?
O4 C5 C6 C7 9.41(19) . . . . ?
O3 C5 C6 C7 -171.16(11) . . . . ?
C5 C6 C7 C8 72.90(15) . . . . ?
C6 C7 C8 C9 2.4(2) . . . . ?
C7 C8 C9 C10 -177.68(12) . . . . ?
C8 C9 C10 C11 -133.35(13) . . . . ?
C9 C10 C11 C12 -59.87(15) . . . . ?
C10 C11 C12 O13 152.88(14) . . . . ?
C10 C11 C12 O14 -28.64(15) . . . . ?
O13 C12 O14 C15 -6.28(18) . . . . ?
C11 C12 O14 C15 175.21(10) . . . . ?
C12 O14 C15 C16 -148.68(10) . . . . ?
O14 C15 C16 C17 -87.00(12) . . . . ?
O14 C15 C16 C21 86.88(12) . . . . ?
C21 C16 C17 C18 -2.39(17) . . . . ?
C15 C16 C17 C18 171.86(11) . . . . ?
C16 C17 C18 C19 -2.10(19) . . . . ?
C17 C18 C19 C20 3.39(19) . . . . ?
C18 C19 C20 C21 -0.08(18) . . . . ?
C18 C19 C20 C2 -176.67(11) . . . . ?
O3 C2 C20 C19 137.72(12) . . . . ?
O3 C2 C20 C21 -38.72(16) . . . . ?
C19 C20 C21 C16 -4.73(17) . . . . ?
C2 C20 C21 C16 171.82(11) . . . . ?
C19 C20 C21 N22 173.79(10) . . . . ?
C2 C20 C21 N22 -9.66(17) . . . . ?
C17 C16 C21 C20 5.93(17) . . . . ?
C15 C16 C21 C20 -168.12(11) . . . . ?
C17 C16 C21 N22 -172.58(10) . . . . ?
C15 C16 C21 N22 13.38(16) . . . . ?
C20 C21 N22 O24 125.34(12) . . . . ?
C16 C21 N22 O24 -56.07(15) . . . . ?
C20 C21 N22 O23 -55.79(15) . . . . ?
C16 C21 N22 O23 122.80(12) . . . . ?
